data_7026277
loop_
_publ_author_name
'Yu, Fan'
'Long, Yu-Xiang'
'Ren, Yan-Ping'
'Kong, Xiang-Jian'
'Long, La-Sheng'
'Huang, Rong-Bin'
'Zheng, Lan-Sun'

_publ_section_title
;
 Structures, magnetic and catalytic properties of three sandwich-type
 silicotungstates containing tetranuclear copper(II) clusters.
;
_journal_issue 32
_journal_name_full 'Dalton transactions (Cambridge, England : 2003)'
_journal_page_first 7588
_journal_page_last 7594
_journal_paper_doi 10.1039/c0dt00322k
_journal_volume 39
_journal_year 2010
_chemical_formula_sum 'Cu4 H74 N12 O81 Si2 W18'
_chemical_formula_weight 5158.35
_chemical_name_systematic
;
?
;
_space_group_IT_number 14
_symmetry_cell_setting monoclinic
_symmetry_space_group_name_Hall '-P 2yn'
_symmetry_space_group_name_H-M 'P 1 21/n 1'
_atom_sites_solution_hydrogens none
_atom_sites_solution_primary direct
_atom_sites_solution_secondary difmap
_audit_creation_method SHELXL-97
_cell_angle_alpha 90.00
_cell_angle_beta 105.476(4)
_cell_angle_gamma 90.00
_cell_formula_units_Z 2
_cell_length_a 12.792(3)
_cell_length_b 20.277(4)
_cell_length_c 16.384(3)
_cell_measurement_reflns_used 4902
_cell_measurement_temperature 273(2)
_cell_measurement_theta_max 28.22
_cell_measurement_theta_min 2.39
_cell_volume 4095.7(15)
_computing_cell_refinement 'SHELXTL-Plus (Sheldrick, 1990)'
_computing_data_collection 'SHELXTL-Plus (Sheldrick, 1990)'
_computing_data_reduction 'SHELXTL-Plus (Sheldrick, 1990)'
_computing_molecular_graphics 'SHELXTL V.5.0 (Sheldrick, 1997)'
_computing_publication_material 'SHELXL-97 (Sheldrick, 1997)'
_computing_structure_refinement 'SHELXL-97 (Sheldrick, 1997)'
_computing_structure_solution 'SHELXS-97 (Sheldrick, 1990)'
_diffrn_ambient_temperature 273(2)
_diffrn_measured_fraction_theta_full 0.985
_diffrn_measured_fraction_theta_max 0.985
_diffrn_measurement_device_type 'Bruker Smart Apex CCD area detector'
_diffrn_measurement_method 'phi and omega scans'
_diffrn_radiation_monochromator graphite
_diffrn_radiation_source 'fine-focus sealed tube'
_diffrn_radiation_type MoK\a
_diffrn_radiation_wavelength 0.71073
_diffrn_reflns_av_R_equivalents 0.0991
_diffrn_reflns_av_sigmaI/netI 0.1398
_diffrn_reflns_limit_h_max 15
_diffrn_reflns_limit_h_min -15
_diffrn_reflns_limit_k_max 24
_diffrn_reflns_limit_k_min -24
_diffrn_reflns_limit_l_max 19
_diffrn_reflns_limit_l_min -10
_diffrn_reflns_number 19699
_diffrn_reflns_theta_full 25.00
_diffrn_reflns_theta_max 25.00
_diffrn_reflns_theta_min 1.63
_exptl_absorpt_coefficient_mu 26.323
_exptl_absorpt_correction_T_max 0.2602
_exptl_absorpt_correction_T_min 0.1198
_exptl_absorpt_correction_type multi-scan
_exptl_absorpt_process_details SADABS
_exptl_crystal_colour blue
_exptl_crystal_density_diffrn 4.183
_exptl_crystal_density_meas ?
_exptl_crystal_density_method 'not measured'
_exptl_crystal_description block
_exptl_crystal_F_000 4564
_exptl_crystal_size_max 0.14
_exptl_crystal_size_mid 0.07
_exptl_crystal_size_min 0.07
_refine_diff_density_max 4.342
_refine_diff_density_min -2.633
_refine_diff_density_rms 0.622
_refine_ls_extinction_method none
_refine_ls_goodness_of_fit_ref 1.037
_refine_ls_hydrogen_treatment none
_refine_ls_matrix_type full
_refine_ls_number_parameters 541
_refine_ls_number_reflns 7114
_refine_ls_number_restraints 168
_refine_ls_restrained_S_all 1.026
_refine_ls_R_factor_all 0.0968
_refine_ls_R_factor_gt 0.0670
_refine_ls_shift/su_max 0.083
_refine_ls_shift/su_mean 0.001
_refine_ls_structure_factor_coef Fsqd
_refine_ls_weighting_details 'calc w=1/[\s^2^(Fo^2^)+(0.0520P)^2^+0.0000P] where P=(Fo^2^+2Fc^2^)/3'
_refine_ls_weighting_scheme calc
_refine_ls_wR_factor_gt 0.1512
_refine_ls_wR_factor_ref 0.1710
_reflns_number_gt 4996
_reflns_number_total 7114
_reflns_threshold_expression >2sigma(I)
_cod_data_source_file c0dt00322k.txt
_cod_data_source_block complex2
_cod_depositor_comments
;
The following automatic conversions were performed:

'_symmetry_cell_setting' value 'Monoclinic' changed to 'monoclinic'
according to /home/saulius/struct/CIF-dictionaries/cif_core.dic
dictionary named 'cif_core.dic' version 2.4.2 from
2011-04-26.

'_exptl_absorpt_correction_type' value 'Multi-scan'
changed to 'multi-scan' according to
/home/saulius/struct/CIF-dictionaries/cif_core.dic dictionary named
'cif_core.dic' version 2.4.2 from 2011-04-26.

Automatic conversion script
Id: cif_fix_values 1891 2012-01-12 08:04:46Z andrius 

The following automatic conversions were performed:

'_exptl_crystal_density_meas' value 'not measured' was changed to '?'
- the value is perceived as not measured.

Automatic conversion script
Id: cif_fix_values 3008 2015-01-20 13:52:24Z robertas 
;
_cod_original_cell_volume 4095.7(14)
_cod_original_sg_symbol_H-M P21/n
_cod_original_formula_sum 'H74 Cu4 N12 O81 Si2 W18'
_cod_database_code 7026277

loop_
_symmetry_equiv_pos_as_xyz
'x, y, z'
'-x+1/2, y+1/2, -z+1/2'
'-x, -y, -z'
'x-1/2, -y-1/2, z-1/2'

loop_
_atom_site_label
_atom_site_type_symbol
_atom_site_fract_x
_atom_site_fract_y
_atom_site_fract_z
_atom_site_U_iso_or_equiv
_atom_site_adp_type
_atom_site_occupancy
_atom_site_symmetry_multiplicity
_atom_site_calc_flag
_atom_site_refinement_flags
W1 W -0.11989(5) -0.17340(3) 0.53977(5) 0.01221(16) Uani 1 1 d .
W2 W -0.30753(5) -0.21899(3) 0.35981(5) 0.01321(17) Uani 1 1 d .
W3 W 0.09107(5) -0.17579(3) 0.42334(5) 0.01237(17) Uani 1 1 d .
W4 W -0.09351(5) -0.22548(3) 0.24403(5) 0.01394(17) Uani 1 1 d .
W5 W -0.34078(5) -0.12173(3) 0.16277(5) 0.01597(18) Uani 1 1 d .
W6 W -0.33644(5) -0.07772(3) 0.46599(5) 0.01343(17) Uani 1 1 d .
W7 W -0.17773(6) 0.01200(3) 0.16377(5) 0.01753(18) Uani 1 1 d .
W8 W 0.06470(5) -0.08928(3) 0.24428(5) 0.01586(17) Uani 1 1 d .
W9 W -0.36769(5) 0.01767(3) 0.27006(5) 0.01672(18) Uani 1 1 d .
Si1 Si -0.1366(3) -0.0755(2) 0.3551(3) 0.0095(9) Uani 1 1 d U
Cu1 Cu -0.11128(15) 0.08031(9) 0.37770(14) 0.0137(5) Uani 1 1 d .
Cu2 Cu 0.08701(14) -0.00176(9) 0.44586(14) 0.0117(5) Uani 1 1 d .
O1 O -0.0737(7) -0.0139(5) 0.4078(7) 0.0072(13) Uani 1 1 d U
O2 O -0.0490(8) -0.0932(5) 0.5709(8) 0.014(2) Uani 1 1 d U
O3 O 0.1157(8) -0.0954(5) 0.4748(8) 0.016(2) Uani 1 1 d U
O4 O -0.2278(8) -0.0504(5) 0.2681(8) 0.017(3) Uani 1 1 d .
O5 O -0.1864(7) -0.2425(5) 0.3172(7) 0.0050(13) Uani 1 1 d U
O6 O -0.3652(8) -0.1678(5) 0.2578(8) 0.013(2) Uani 1 1 d U
O7 O -0.0101(7) -0.1982(5) 0.4849(7) 0.0033(13) Uani 1 1 d U
O8 O -0.0490(7) -0.1258(5) 0.3256(7) 0.009(2) Uani 1 1 d U
O9 O -0.2430(8) -0.0127(5) 0.5131(8) 0.017(2) Uani 1 1 d U
O10 O 0.0225(8) -0.2477(5) 0.3385(8) 0.014(2) Uani 1 1 d U
O11 O -0.3939(8) -0.0387(5) 0.3579(7) 0.010(2) Uani 1 1 d U
O12 O -0.2151(9) -0.1769(6) 0.1822(8) 0.022(3) Uani 1 1 d .
O13 O -0.0660(8) -0.0519(5) 0.1714(8) 0.015(2) Uani 1 1 d U
O14 O -0.4420(9) -0.0639(6) 0.5140(9) 0.023(3) Uani 1 1 d .
O15 O -0.2026(7) -0.1205(5) 0.4091(7) 0.0092(13) Uani 1 1 d U
O16 O -0.2680(8) 0.0621(5) 0.3446(8) 0.016(2) Uani 1 1 d U
O17 O -0.2135(8) -0.2399(5) 0.4717(8) 0.016(2) Uani 1 1 d U
O18 O 0.2028(8) -0.2207(5) 0.4800(8) 0.019(3) Uani 1 1 d .
O19 O 0.1494(9) -0.1494(5) 0.3318(8) 0.018(3) Uani 1 1 d .
O20 O -0.0983(9) 0.0603(5) 0.2440(8) 0.018(3) Uani 1 1 d .
O21 O 0.1469(10) -0.0862(6) 0.1792(9) 0.028(3) Uani 1 1 d U
O22 O -0.3151(8) 0.0487(6) 0.1750(8) 0.018(2) Uani 1 1 d U
O23 O -0.2835(9) -0.0625(6) 0.1020(8) 0.021(2) Uani 1 1 d U
O24 O 0.0001(8) -0.1788(5) 0.1939(8) 0.015(2) Uani 1 1 d U
O25 O 0.0986(10) -0.0177(6) 0.3089(9) 0.027(4) Uani 1 1 d .
O26 O -0.3878(9) -0.2895(5) 0.3365(9) 0.026(3) Uani 1 1 d .
O27 O -0.4844(10) 0.0680(6) 0.2531(10) 0.036(4) Uani 1 1 d .
O28 O -0.4283(10) -0.1608(6) 0.0833(9) 0.029(4) Uani 1 1 d .
O29 O -0.4303(8) -0.0554(5) 0.1897(8) 0.015(2) Uani 1 1 d U
O30 O -0.2505(9) -0.1375(5) 0.5542(8) 0.020(3) Uani 1 1 d .
O31 O -0.0797(9) -0.2205(6) 0.6309(9) 0.023(2) Uani 1 1 d U
O32 O -0.3907(8) -0.1648(6) 0.4141(8) 0.021(2) Uani 1 1 d U
O33 O -0.1044(11) -0.2972(6) 0.1848(9) 0.034(4) Uani 1 1 d .
O34 O -0.1744(9) 0.0522(6) 0.0673(9) 0.028(3) Uani 1 1 d .
N1 N 0.1104(18) 0.1177(10) 0.2429(15) 0.066(7) Uani 1 1 d .
N2 N -0.6322(12) -0.1184(7) 0.5397(14) 0.042(6) Uani 1 1 d .
N3 N -0.6394(18) 0.1428(11) 0.3102(19) 0.081(9) Uani 1 1 d .
N4 N -0.4034(17) 0.1377(11) 0.7544(16) 0.0636(16) Uani 1 1 d U
N5 N -0.1659(18) -0.1546(12) 0.0146(17) 0.071(4) Uani 1 1 d U
N6 N -0.4268(15) 0.1497(9) 0.0782(14) 0.048(3) Uani 1 1 d U
O1W O -0.350(2) -0.1365(11) -0.1127(18) 0.112(9) Uani 1 1 d .
O2W O 0.2685(12) -0.2452(9) 0.2810(14) 0.074(6) Uani 1 1 d .
O3W O -0.5696(15) -0.2236(9) 0.4399(15) 0.081(6) Uani 1 1 d .
O4W O -0.3434(12) 0.0324(11) 0.6504(15) 0.088(8) Uani 1 1 d .
O5W O -0.1479(11) 0.1754(7) 0.3429(12) 0.051(5) Uani 1 1 d .
O6W O -0.298(3) 0.1429(18) -0.070(3) 0.0669(16) Uani 0.50 1 d PU
O7W O 0.009(3) 0.125(2) 0.072(3) 0.0803(16) Uani 0.50 1 d PU
O8W O 0.130(3) -0.231(2) 0.089(3) 0.0861(16) Uani 0.50 1 d PU

loop_
_atom_site_aniso_label
_atom_site_aniso_U_11
_atom_site_aniso_U_22
_atom_site_aniso_U_33
_atom_site_aniso_U_23
_atom_site_aniso_U_13
_atom_site_aniso_U_12
W1 0.0166(3) 0.0070(3) 0.0131(4) 0.0011(3) 0.0040(3) -0.0024(2)
W2 0.0169(3) 0.0090(3) 0.0140(4) -0.0014(3) 0.0045(3) -0.0044(3)
W3 0.0141(3) 0.0068(3) 0.0158(4) -0.0022(3) 0.0034(3) 0.0009(2)
W4 0.0181(3) 0.0093(3) 0.0150(4) -0.0044(3) 0.0054(3) -0.0011(3)
W5 0.0198(3) 0.0125(3) 0.0128(4) 0.0002(3) -0.0005(3) -0.0015(3)
W6 0.0137(3) 0.0100(3) 0.0183(4) -0.0023(3) 0.0071(3) -0.0018(2)
W7 0.0262(3) 0.0134(3) 0.0119(4) 0.0035(3) 0.0031(3) -0.0033(3)
W8 0.0204(3) 0.0146(3) 0.0152(4) -0.0027(3) 0.0093(3) -0.0045(3)
W9 0.0156(3) 0.0098(3) 0.0209(4) 0.0008(3) -0.0018(3) 0.0025(3)
Si1 0.0110(13) 0.0102(13) 0.0084(14) 0.0006(11) 0.0048(11) -0.0005(11)
Cu1 0.0159(9) 0.0074(9) 0.0163(12) 0.0034(9) 0.0016(9) -0.0005(8)
Cu2 0.0127(8) 0.0038(9) 0.0176(12) 0.0004(8) 0.0024(9) -0.0009(7)
O1 0.0074(17) 0.0069(18) 0.0074(19) 0.0005(14) 0.0021(13) -0.0014(14)
O2 0.015(3) 0.012(3) 0.016(4) -0.002(3) 0.004(3) 0.001(3)
O3 0.017(3) 0.013(3) 0.015(4) -0.002(3) 0.000(3) -0.002(3)
O4 0.016(5) 0.013(6) 0.023(7) 0.001(5) 0.004(5) 0.004(5)
O5 0.0063(17) 0.0046(18) 0.0051(19) -0.0003(14) 0.0029(13) 0.0014(14)
O6 0.013(3) 0.012(3) 0.013(4) 0.001(3) -0.001(3) 0.000(3)
O7 0.0042(17) 0.0037(18) 0.0033(19) -0.0003(14) 0.0029(13) 0.0007(14)
O8 0.011(3) 0.007(3) 0.008(4) -0.001(3) 0.004(3) 0.005(3)
O9 0.015(3) 0.018(4) 0.017(4) 0.001(3) 0.002(3) 0.001(3)
O10 0.016(3) 0.012(3) 0.015(4) 0.000(3) 0.003(3) -0.004(3)
O11 0.012(3) 0.010(3) 0.007(4) -0.003(3) 0.000(3) -0.001(3)
O12 0.026(6) 0.029(7) 0.012(7) 0.006(6) 0.007(5) 0.002(5)
O13 0.016(3) 0.016(3) 0.014(4) -0.001(3) 0.007(3) -0.004(3)
O14 0.022(5) 0.019(6) 0.032(8) -0.012(6) 0.013(6) -0.008(5)
O15 0.0092(17) 0.0091(18) 0.0093(19) -0.0008(14) 0.0028(13) -0.0002(14)
O16 0.019(3) 0.015(3) 0.016(4) -0.002(3) 0.007(3) -0.002(3)
O17 0.018(3) 0.016(3) 0.014(4) 0.000(3) 0.004(3) -0.001(3)
O18 0.017(5) 0.018(6) 0.021(7) 0.002(6) 0.001(5) 0.001(5)
O19 0.023(5) 0.013(6) 0.015(7) -0.008(5) -0.001(5) 0.009(5)
O20 0.025(5) 0.018(6) 0.011(7) 0.002(5) 0.005(5) -0.005(5)
O21 0.032(4) 0.024(4) 0.027(4) -0.002(3) 0.007(3) -0.002(3)
O22 0.017(3) 0.020(4) 0.015(4) -0.003(3) 0.001(3) 0.000(3)
O23 0.022(3) 0.018(4) 0.022(4) 0.006(3) 0.006(3) 0.001(3)
O24 0.016(3) 0.014(3) 0.016(4) 0.000(3) 0.006(3) -0.003(3)
O25 0.035(7) 0.023(7) 0.021(8) 0.000(6) 0.005(6) -0.002(6)
O26 0.028(6) 0.012(6) 0.044(8) 0.003(6) 0.023(6) -0.008(5)
O27 0.029(6) 0.022(7) 0.052(11) -0.005(7) 0.001(7) 0.011(6)
O28 0.048(7) 0.008(6) 0.022(8) 0.005(6) -0.006(7) -0.003(6)
O29 0.014(3) 0.014(3) 0.017(4) 0.003(3) 0.002(3) -0.005(3)
O30 0.028(6) 0.016(6) 0.017(7) -0.001(5) 0.006(6) 0.014(5)
O31 0.025(4) 0.019(4) 0.024(4) 0.004(3) 0.005(3) -0.006(3)
O32 0.020(3) 0.020(4) 0.025(4) -0.007(3) 0.009(3) 0.002(3)
O33 0.047(8) 0.021(7) 0.025(9) -0.012(6) -0.003(7) 0.004(6)
O34 0.033(6) 0.026(7) 0.033(8) 0.019(6) 0.023(6) 0.006(6)
N1 0.110(15) 0.046(12) 0.057(14) -0.018(11) 0.047(13) -0.032(11)
N2 0.029(8) 0.014(7) 0.080(15) 0.026(9) 0.010(9) 0.008(7)
N3 0.082(14) 0.060(14) 0.11(2) 0.014(15) 0.043(16) 0.026(12)
N4 0.0630(19) 0.064(2) 0.064(2) 0.0005(14) 0.0165(13) -0.0003(14)
N5 0.072(4) 0.071(5) 0.071(5) 0.001(4) 0.020(3) -0.003(3)
N6 0.049(4) 0.045(4) 0.046(5) -0.001(3) 0.008(3) 0.001(3)
O1W 0.133(17) 0.077(14) 0.12(2) 0.030(15) 0.023(18) -0.033(13)
O2W 0.064(9) 0.060(10) 0.115(16) -0.009(11) 0.053(10) 0.033(8)
O3W 0.100(11) 0.052(10) 0.111(16) 0.003(11) 0.064(12) -0.029(10)
O4W 0.038(8) 0.120(16) 0.092(18) -0.028(14) -0.007(11) -0.040(10)
O5W 0.041(7) 0.039(8) 0.066(12) 0.027(8) 0.004(9) 0.026(7)
O6W 0.0671(19) 0.067(2) 0.067(2) -0.0004(15) 0.0181(14) 0.0004(15)
O7W 0.080(2) 0.081(2) 0.080(2) 0.0000(15) 0.0217(14) -0.0003(15)
O8W 0.086(2) 0.086(2) 0.086(2) -0.0002(15) 0.0229(14) 0.0000(15)

loop_
_atom_type_symbol
_atom_type_description
_atom_type_scat_dispersion_real
_atom_type_scat_dispersion_imag
_atom_type_scat_source
H H 0.0000 0.0000 'International Tables Vol C Tables 4.2.6.8 and 6.1.1.4'
N N 0.0061 0.0033 'International Tables Vol C Tables 4.2.6.8 and 6.1.1.4'
O O 0.0106 0.0060 'International Tables Vol C Tables 4.2.6.8 and 6.1.1.4'
Si Si 0.0817 0.0704 'International Tables Vol C Tables 4.2.6.8 and 6.1.1.4'
Cu Cu 0.3201 1.2651 'International Tables Vol C Tables 4.2.6.8 and 6.1.1.4'
W W -0.8490 6.8722 'International Tables Vol C Tables 4.2.6.8 and 6.1.1.4'

loop_
_geom_angle_atom_site_label_1
_geom_angle_atom_site_label_2
_geom_angle_atom_site_label_3
_geom_angle
_geom_angle_site_symmetry_1
_geom_angle_site_symmetry_3
O31 W1 O2 103.5(5) . .
O31 W1 O30 100.0(6) . .
O2 W1 O30 90.7(5) . .
O31 W1 O7 100.0(5) . .
O2 W1 O7 89.6(4) . .
O30 W1 O7 159.4(5) . .
O31 W1 O17 96.2(5) . .
O2 W1 O17 160.2(5) . .
O30 W1 O17 84.8(5) . .
O7 W1 O17 88.0(4) . .
O31 W1 O15 170.0(4) . .
O2 W1 O15 85.4(4) . .
O30 W1 O15 75.1(5) . .
O7 W1 O15 84.4(4) . .
O17 W1 O15 74.8(4) . .
O26 W2 O32 101.9(5) . .
O26 W2 O5 101.7(5) . .
O32 W2 O5 156.5(4) . .
O26 W2 O6 100.6(5) . .
O32 W2 O6 87.8(5) . .
O5 W2 O6 88.7(5) . .
O26 W2 O17 101.9(5) . .
O32 W2 O17 88.1(5) . .
O5 W2 O17 86.2(5) . .
O6 W2 O17 157.4(4) . .
O26 W2 O15 172.6(6) . .
O32 W2 O15 72.4(4) . .
O5 W2 O15 84.1(4) . .
O6 W2 O15 84.0(4) . .
O17 W2 O15 73.6(4) . .
O18 W3 O3 101.8(5) . .
O18 W3 O7 99.9(5) . .
O3 W3 O7 91.5(5) . .
O18 W3 O19 97.3(5) . .
O3 W3 O19 93.3(5) . .
O7 W3 O19 160.8(4) . .
O18 W3 O10 97.6(5) . .
O3 W3 O10 160.4(4) . .
O7 W3 O10 87.7(4) . .
O19 W3 O10 81.6(5) . .
O18 W3 O8 168.7(5) . .
O3 W3 O8 86.2(4) . .
O7 W3 O8 87.7(4) . .
O19 W3 O8 74.1(4) . .
O10 W3 O8 74.2(4) . .
O33 W4 O24 98.2(6) . .
O33 W4 O12 101.8(6) . .
O24 W4 O12 91.8(5) . .
O33 W4 O10 100.8(5) . .
O24 W4 O10 91.5(5) . .
O12 W4 O10 156.5(5) . .
O33 W4 O5 103.1(6) . .
O24 W4 O5 158.6(5) . .
O12 W4 O5 82.6(5) . .
O10 W4 O5 85.9(5) . .
O33 W4 O8 171.0(5) . .
O24 W4 O8 74.7(4) . .
O12 W4 O8 84.2(4) . .
O10 W4 O8 74.2(4) . .
O5 W4 O8 84.2(4) . .
O28 W5 O23 99.7(6) . .
O28 W5 O29 101.4(6) . .
O23 W5 O29 90.9(5) . .
O28 W5 O6 100.4(6) . .
O23 W5 O6 159.8(5) . .
O29 W5 O6 85.3(5) . .
O28 W5 O12 102.2(6) . .
O23 W5 O12 91.9(5) . .
O29 W5 O12 155.5(5) . .
O6 W5 O12 83.8(5) . .
O28 W5 O4 171.4(5) . .
O23 W5 O4 75.3(5) . .
O29 W5 O4 72.0(4) . .
O6 W5 O4 84.7(4) . .
O12 W5 O4 85.2(4) . .
O14 W6 O9 101.0(5) . .
O14 W6 O11 101.5(5) . .
O9 W6 O11 98.2(5) . .
O14 W6 O30 96.6(6) . .
O9 W6 O30 87.7(5) . .
O11 W6 O30 159.6(5) . .
O14 W6 O32 96.4(5) . .
O9 W6 O32 159.9(5) . .
O11 W6 O32 88.1(5) . .
O30 W6 O32 80.3(5) . .
O14 W6 O15 167.2(5) . .
O9 W6 O15 88.3(4) . .
O11 W6 O15 85.7(4) . .
O30 W6 O15 74.9(5) . .
O32 W6 O15 73.1(4) . .
O20 W7 O34 105.4(6) . .
O20 W7 O13 93.3(5) . .
O34 W7 O13 100.0(5) . .
O20 W7 O22 94.2(5) . .
O34 W7 O22 98.2(5) . .
O13 W7 O22 157.7(5) . .
O20 W7 O23 160.7(5) . .
O34 W7 O23 93.8(5) . .
O13 W7 O23 85.3(4) . .
O22 W7 O23 80.8(5) . .
O20 W7 O4 88.3(5) . .
O34 W7 O4 164.5(5) . .
O13 W7 O4 86.1(4) . .
O22 W7 O4 73.2(4) . .
O23 W7 O4 72.4(5) . .
O21 W8 O25 104.5(6) . .
O21 W8 O13 100.2(6) . .
O25 W8 O13 94.6(5) . .
O21 W8 O19 99.7(6) . .
O25 W8 O19 94.2(5) . .
O13 W8 O19 155.4(5) . .
O21 W8 O24 91.8(5) . .
O25 W8 O24 163.5(6) . .
O13 W8 O24 84.8(4) . .
O19 W8 O24 80.3(4) . .
O21 W8 O8 163.6(5) . .
O25 W8 O8 90.5(5) . .
O13 W8 O8 84.8(4) . .
O19 W8 O8 72.2(4) . .
O24 W8 O8 73.0(4) . .
O16 W9 O27 103.8(6) . .
O16 W9 O11 91.4(5) . .
O27 W9 O11 98.7(6) . .
O16 W9 O22 92.7(5) . .
O27 W9 O22 98.3(6) . .
O11 W9 O22 161.0(5) . .
O16 W9 O29 157.5(5) . .
O27 W9 O29 98.7(5) . .
O11 W9 O29 86.2(5) . .
O22 W9 O29 82.9(5) . .
O16 W9 O4 83.8(5) . .
O27 W9 O4 170.3(6) . .
O11 W9 O4 86.9(4) . .
O22 W9 O4 75.2(5) . .
O29 W9 O4 73.7(4) . .
O1 Si1 O15 113.3(6) . .
O1 Si1 O4 110.9(6) . .
O15 Si1 O4 106.6(6) . .
O1 Si1 O8 110.5(5) . .
O15 Si1 O8 107.2(6) . .
O4 Si1 O8 108.0(6) . .
O16 Cu1 O1 92.8(4) . .
O16 Cu1 O2 171.2(5) . 3_556
O1 Cu1 O2 82.5(4) . 3_556
O16 Cu1 O5W 87.6(5) . .
O1 Cu1 O5W 177.8(7) . .
O2 Cu1 O5W 97.3(5) 3_556 .
O16 Cu1 O20 91.8(5) . .
O1 Cu1 O20 89.6(4) . .
O2 Cu1 O20 95.6(5) 3_556 .
O5W Cu1 O20 88.2(6) . .
O16 Cu1 Cu2 134.4(3) . .
O1 Cu1 Cu2 41.6(3) . .
O2 Cu1 Cu2 41.3(3) 3_556 .
O5W Cu1 Cu2 138.0(4) . .
O20 Cu1 Cu2 89.3(3) . .
O9 Cu2 O3 87.4(4) 3_556 .
O9 Cu2 O2 95.3(4) 3_556 3_556
O3 Cu2 O2 172.5(5) . 3_556
O9 Cu2 O1 177.5(5) 3_556 .
O3 Cu2 O1 93.8(4) . .
O2 Cu2 O1 83.3(4) 3_556 .
O9 Cu2 O25 91.8(5) 3_556 .
O3 Cu2 O25 92.5(5) . .
O2 Cu2 O25 94.4(5) 3_556 .
O1 Cu2 O25 90.4(5) . .
O9 Cu2 Cu1 137.1(3) 3_556 .
O3 Cu2 Cu1 135.4(3) . .
O2 Cu2 Cu1 42.0(3) 3_556 .
O1 Cu2 Cu1 41.6(3) . .
O25 Cu2 Cu1 89.0(3) . .
Si1 O1 Cu2 126.1(6) . .
Si1 O1 Cu1 123.9(6) . .
Cu2 O1 Cu1 96.9(4) . .
W1 O2 Cu2 136.4(6) . 3_556
W1 O2 Cu1 126.4(5) . 3_556
Cu2 O2 Cu1 96.7(4) 3_556 3_556
W3 O3 Cu2 138.9(7) . .
Si1 O4 W9 123.4(7) . .
Si1 O4 W7 121.6(6) . .
W9 O4 W7 93.0(4) . .
Si1 O4 W5 125.3(6) . .
W9 O4 W5 92.9(4) . .
W7 O4 W5 91.7(4) . .
W2 O5 W4 150.5(6) . .
W5 O6 W2 148.9(6) . .
W3 O7 W1 150.7(5) . .
Si1 O8 W3 121.6(6) . .
Si1 O8 W8 122.5(5) . .
W3 O8 W8 92.8(3) . .
Si1 O8 W4 126.3(5) . .
W3 O8 W4 92.4(3) . .
W8 O8 W4 92.3(4) . .
W6 O9 Cu2 139.1(6) . 3_556
W4 O10 W3 119.1(5) . .
W6 O11 W9 147.0(5) . .
W4 O12 W5 158.1(8) . .
W7 O13 W8 144.7(7) . .
Si1 O15 W6 123.1(5) . .
Si1 O15 W1 124.3(5) . .
W6 O15 W1 90.3(4) . .
Si1 O15 W2 126.4(6) . .
W6 O15 W2 92.3(3) . .
W1 O15 W2 90.1(4) . .
W9 O16 Cu1 141.6(7) . .
W1 O17 W2 121.3(6) . .
W3 O19 W8 119.2(6) . .
W7 O20 Cu1 130.6(6) . .
W9 O22 W7 117.3(6) . .
W5 O23 W7 120.6(7) . .
W4 O24 W8 120.0(6) . .
W8 O25 Cu2 128.5(7) . .
W5 O29 W9 121.2(5) . .
W1 O30 W6 118.7(7) . .
W2 O32 W6 122.2(6) . .

loop_
_geom_bond_atom_site_label_1
_geom_bond_atom_site_label_2
_geom_bond_distance
_geom_bond_site_symmetry_2
W1 O31 1.732(13) .
W1 O2 1.865(10) .
W1 O30 1.895(11) .
W1 O7 1.925(10) .
W1 O17 1.945(11) .
W1 O15 2.376(11) .
W2 O26 1.743(11) .
W2 O32 1.907(12) .
W2 O5 1.922(10) .
W2 O6 1.939(11) .
W2 O17 1.952(12) .
W2 O15 2.422(10) .
W3 O18 1.740(11) .
W3 O3 1.824(11) .
W3 O7 1.896(10) .
W3 O19 1.920(13) .
W3 O10 2.044(11) .
W3 O8 2.296(10) .
W4 O33 1.733(13) .
W4 O24 1.878(11) .
W4 O12 1.891(11) .
W4 O10 1.891(11) .
W4 O5 1.931(11) .
W4 O8 2.407(10) .
W5 O28 1.674(12) .
W5 O23 1.833(12) .
W5 O29 1.894(11) .
W5 O6 1.911(12) .
W5 O12 1.915(11) .
W5 O4 2.414(11) .
W6 O14 1.757(12) .
W6 O9 1.808(11) .
W6 O11 1.899(11) .
W6 O30 1.980(11) .
W6 O32 2.001(12) .
W6 O15 2.324(11) .
W7 O20 1.735(11) .
W7 O34 1.789(13) .
W7 O13 1.908(11) .
W7 O22 1.962(11) .
W7 O23 2.100(11) .
W7 O4 2.348(13) .
W8 O21 1.686(14) .
W8 O25 1.781(13) .
W8 O13 1.932(10) .
W8 O19 1.972(11) .
W8 O24 2.073(11) .
W8 O8 2.339(11) .
W9 O16 1.760(11) .
W9 O27 1.769(12) .
W9 O11 1.936(11) .
W9 O22 1.958(13) .
W9 O29 2.001(11) .
W9 O4 2.266(11) .
Si1 O1 1.608(11) .
Si1 O15 1.651(12) .
Si1 O4 1.664(12) .
Si1 O8 1.678(11) .
Cu1 O16 1.966(11) .
Cu1 O1 1.999(10) .
Cu1 O2 2.015(10) 3_556
Cu1 O5W 2.029(14) .
Cu1 O20 2.276(13) .
Cu1 Cu2 2.990(3) .
Cu2 O9 1.951(10) 3_556
Cu2 O3 1.967(11) .
Cu2 O2 1.987(11) 3_556
Cu2 O1 1.998(9) .
Cu2 O25 2.311(15) .
O2 Cu2 1.987(11) 3_556
O2 Cu1 2.015(10) 3_556
O9 Cu2 1.951(10) 3_556
